data_1564585
loop_
_publ_author_name
'Liu, Chao'
'Chen, Ming-Xing'
'Li, Ming'

_publ_section_title
;
 Synthesis, crystal structures, catalytic application and antibacterial
 activities of Cu(II) and Zn(II) complexes bearing salicylaldehyde-imine
 ligands
;
_journal_name_full 'Inorganica Chimica Acta'
_journal_page_first 119639
_journal_paper_doi 10.1016/j.ica.2020.119639
_journal_volume 508
_journal_year 2020
_chemical_formula_sum 'C22 H29 Cu N3 O5'
_chemical_formula_weight 479.03
_space_group_crystal_system monoclinic
_space_group_IT_number 9
_space_group_name_Hall 'C -2yc'
_space_group_name_H-M_alt 'C 1 c 1'
_atom_sites_solution_hydrogens mixed
_cell_angle_alpha 90
_cell_angle_beta 101.911(3)
_cell_angle_gamma 90
_cell_formula_units_Z 4
_cell_length_a 16.6146(16)
_cell_length_b 7.5227(7)
_cell_length_c 18.9472(17)
_cell_measurement_reflns_used 5489
_cell_measurement_temperature 296(2)
_cell_measurement_theta_max 29.153
_cell_measurement_theta_min 2.945
_cell_volume 2317.2(4)
_computing_structure_refinement 'SHELXL-2018/3 (Sheldrick, 2018)'
_diffrn_ambient_temperature 296(2)
_diffrn_measured_fraction_theta_full 0.994
_diffrn_measured_fraction_theta_max 0.994
_diffrn_measurement_device_type bruker
_diffrn_radiation_type MoK\a
_diffrn_radiation_wavelength 0.71073
_diffrn_reflns_av_R_equivalents 0.0248
_diffrn_reflns_av_unetI/netI 0.0359
_diffrn_reflns_Laue_measured_fraction_full 0.994
_diffrn_reflns_Laue_measured_fraction_max 0.994
_diffrn_reflns_limit_h_max 19
_diffrn_reflns_limit_h_min -19
_diffrn_reflns_limit_k_max 8
_diffrn_reflns_limit_k_min -8
_diffrn_reflns_limit_l_max 22
_diffrn_reflns_limit_l_min -19
_diffrn_reflns_number 7772
_diffrn_reflns_point_group_measured_fraction_full 0.786
_diffrn_reflns_point_group_measured_fraction_max 0.786
_diffrn_reflns_theta_full 25.000
_diffrn_reflns_theta_max 25.000
_diffrn_reflns_theta_min 3.089
_exptl_absorpt_coefficient_mu 0.979
_exptl_absorpt_correction_T_max 0.806
_exptl_absorpt_correction_T_min 0.760
_exptl_absorpt_correction_type multi-scan
_exptl_absorpt_process_details multi-scan
_exptl_crystal_colour colorless
_exptl_crystal_density_diffrn 1.370
_exptl_crystal_description block
_exptl_crystal_F_000 1004.0
_exptl_crystal_size_max 0.280
_exptl_crystal_size_mid 0.250
_exptl_crystal_size_min 0.220
_refine_diff_density_max 0.441
_refine_diff_density_min -0.315
_refine_diff_density_rms 0.041
_refine_ls_abs_structure_details
;
 Refined as an inversion twin.
;
_refine_ls_abs_structure_Flack 0.150(19)
_refine_ls_extinction_coef .
_refine_ls_extinction_method none
_refine_ls_goodness_of_fit_ref 1.055
_refine_ls_hydrogen_treatment constr
_refine_ls_matrix_type full
_refine_ls_number_parameters 278
_refine_ls_number_reflns 3203
_refine_ls_number_restraints 16
_refine_ls_restrained_S_all 1.083
_refine_ls_R_factor_all 0.0351
_refine_ls_R_factor_gt 0.0320
_refine_ls_shift/su_max 0.003
_refine_ls_shift/su_mean 0.001
_refine_ls_structure_factor_coef Fsqd
_refine_ls_weighting_details 'w=1/[\s^2^(Fo^2^)+(0.0458P)^2^+0.9528P] where P=(Fo^2^+2Fc^2^)/3'
_refine_ls_weighting_scheme calc
_refine_ls_wR_factor_gt 0.0813
_refine_ls_wR_factor_ref 0.0833
_reflns_Friedel_coverage 0.580
_reflns_Friedel_fraction_full 0.578
_reflns_Friedel_fraction_max 0.578
_reflns_number_gt 2996
_reflns_number_total 3203
_reflns_threshold_expression 'I > 2\s(I)'
_cod_data_source_file ICA-2020-508-119639.cif
_cod_data_source_block 20151026LC_0m
_cod_original_sg_symbol_H-M 'C c'
_cod_database_code 1564585
_shelx_space_group_comment
;
The symmetry employed for this shelxl refinement is uniquely defined
by the following loop, which should always be used as a source of
symmetry information in preference to the above space-group names.
They are only intended as comments.
;
_shelx_estimated_absorpt_t_min 0.771
_shelx_estimated_absorpt_t_max 0.813
_exptl_absorpt_special_details SADABS

loop_
_space_group_symop_operation_xyz
'x, y, z'
'x, -y, z+1/2'
'x+1/2, y+1/2, z'
'x+1/2, -y+1/2, z+1/2'

loop_
_atom_site_label
_atom_site_type_symbol
_atom_site_fract_x
_atom_site_fract_y
_atom_site_fract_z
_atom_site_U_iso_or_equiv
_atom_site_adp_type
_atom_site_occupancy
_atom_site_site_symmetry_order
_atom_site_calc_flag
_atom_site_refinement_flags_posn
_atom_site_refinement_flags_adp
_atom_site_refinement_flags_occupancy
_atom_site_disorder_assembly
_atom_site_disorder_group
C1 C 0.3736(3) 0.0913(6) 0.8404(3) 0.0432(10) Uani 1 1 d . . . . .
C2 C 0.3489(3) 0.0809(7) 0.9073(3) 0.0524(12) Uani 1 1 d . . . . .
H2 H 0.388194 0.094919 0.949651 0.063 Uiso 1 1 calc R U . . .
C3 C 0.2693(3) 0.0511(7) 0.9115(3) 0.0586(13) Uani 1 1 d . . . . .
H3 H 0.255182 0.044624 0.956463 0.070 Uiso 1 1 calc R U . . .
C4 C 0.2087(3) 0.0301(7) 0.8493(3) 0.0616(13) Uani 1 1 d . . . . .
H4 H 0.154315 0.010282 0.852657 0.074 Uiso 1 1 calc R U . . .
C5 C 0.2293(3) 0.0386(6) 0.7845(3) 0.0541(12) Uani 1 1 d . . . . .
H5 H 0.188750 0.024095 0.743038 0.065 Uiso 1 1 calc R U . . .
C6 C 0.3117(3) 0.0692(6) 0.7779(3) 0.0480(11) Uani 1 1 d . . . . .
C7 C 0.3289(3) 0.0730(7) 0.7058(3) 0.0518(12) Uani 1 1 d . . . . .
H7 H 0.284701 0.058001 0.667184 0.062 Uiso 1 1 calc R U . . .
C8 C 0.4119(4) 0.0998(8) 0.6165(3) 0.0630(14) Uani 1 1 d . . . . .
H8A H 0.412406 0.221781 0.600070 0.076 Uiso 1 1 calc R U . . .
H8B H 0.367534 0.037244 0.584897 0.076 Uiso 1 1 calc R U . . .
C9 C 0.4930(4) 0.0115(8) 0.6153(3) 0.0610(13) Uani 1 1 d . . . . .
H9A H 0.488484 -0.116009 0.620961 0.073 Uiso 1 1 calc R U . . .
H9B H 0.508822 0.034403 0.569606 0.073 Uiso 1 1 calc R U . . .
C10 C 0.6287(3) -0.0226(7) 0.6998(3) 0.0537(12) Uani 1 1 d . . . . .
H10A H 0.663952 -0.016225 0.664924 0.064 Uiso 1 1 calc R U . . .
H10B H 0.613125 -0.145721 0.704096 0.064 Uiso 1 1 calc R U . . .
C11 C 0.6746(3) 0.0455(7) 0.7724(3) 0.0473(11) Uani 1 1 d . . . . .
H11A H 0.716606 -0.038916 0.794080 0.057 Uiso 1 1 calc R U . . .
H11B H 0.701010 0.158090 0.766550 0.057 Uiso 1 1 calc R U . . .
C12 C 0.6296(3) 0.0467(6) 0.8868(2) 0.0450(10) Uani 1 1 d . . . . .
H12 H 0.584473 0.055403 0.908590 0.054 Uiso 1 1 calc R U . . .
C13 C 0.7079(3) 0.0104(6) 0.9356(2) 0.0446(10) Uani 1 1 d . . . . .
C14 C 0.7831(3) 0.0773(6) 0.9285(3) 0.0530(12) Uani 1 1 d . . . . .
H14 H 0.786312 0.145147 0.888125 0.064 Uiso 1 1 calc R U . . .
C15 C 0.8533(3) 0.0461(8) 0.9795(3) 0.0664(15) Uani 1 1 d . . . . .
H15 H 0.903242 0.094305 0.974217 0.080 Uiso 1 1 calc R U . . .
C16 C 0.8489(4) -0.0571(8) 1.0383(3) 0.0686(15) Uani 1 1 d . . . . .
H16 H 0.896698 -0.081806 1.072162 0.082 Uiso 1 1 calc R U . . .
C17 C 0.7752(4) -0.1245(7) 1.0481(3) 0.0613(14) Uani 1 1 d . . . . .
H17 H 0.772996 -0.191676 1.088846 0.074 Uiso 1 1 calc R U . . .
C18 C 0.7039(3) -0.0919(6) 0.9969(3) 0.0505(11) Uani 1 1 d . . . . .
C22 C 0.5947(6) 0.3806(8) 0.0267(4) 0.089(2) Uani 1 1 d . . . . .
H22A H 0.646648 0.320145 0.034393 0.133 Uiso 1 1 calc R U . . .
H22B H 0.590730 0.461430 -0.013105 0.133 Uiso 1 1 calc R U . . .
H22C H 0.550920 0.295161 0.016037 0.133 Uiso 1 1 calc R U . . .
C21 C 0.5880(3) 0.4823(6) 0.0934(2) 0.0475(11) Uani 1 1 d . . . . .
Cu1 Cu 0.50217(3) 0.12192(6) 0.76044(3) 0.04477(16) Uani 1 1 d . . . . .
N1 N 0.6137(3) 0.0684(6) 0.8183(2) 0.0421(9) Uani 1 1 d . . . . .
N2 N 0.5554(3) 0.0856(6) 0.6754(3) 0.0509(13) Uani 1 1 d . . . . .
H2A H 0.572688 0.201808 0.660519 0.061 Uiso 1 1 calc R U . . .
N3 N 0.3995(3) 0.0951(6) 0.6912(3) 0.0505(12) Uani 1 1 d . . . . .
O1 O 0.6282(3) 0.6248(4) 0.1064(2) 0.0669(10) Uani 1 1 d . . . . .
O2 O 0.5451(3) 0.4216(5) 0.1335(2) 0.0664(10) Uani 1 1 d . . . . .
O3 O 0.6306(2) -0.1580(6) 1.0018(2) 0.0709(11) Uani 1 1 d . . . . .
H3A H 0.637019 -0.241176 1.030343 0.106 Uiso 1 1 calc R U . . .
O4 O 0.4505(3) 0.1225(5) 0.8414(2) 0.0549(12) Uani 1 1 d . . . . .
O5 O 0.5135(3) 0.4288(4) 0.7529(2) 0.065 Uani 1 1 d D . . . .
H5A H 0.496061 0.454266 0.708642 0.078 Uiso 1 1 d R U . . .
C19 C 0.4783(8) 0.5578(15) 0.7938(7) 0.148(4) Uani 1 1 d D U . . .
H19A H 0.477142 0.510756 0.841271 0.178 Uiso 1 1 calc R U . . .
H19B H 0.511282 0.665257 0.799776 0.178 Uiso 1 1 calc R U . . .
C20 C 0.3989(8) 0.5957(17) 0.7570(7) 0.167(5) Uani 1 1 d D U . . .
H20A H 0.400474 0.638189 0.709495 0.251 Uiso 1 1 calc R U . . .
H20B H 0.375398 0.685222 0.782636 0.251 Uiso 1 1 calc R U . . .
H20C H 0.366052 0.489840 0.753307 0.251 Uiso 1 1 calc R U . . .

loop_
_atom_site_aniso_label
_atom_site_aniso_U_11
_atom_site_aniso_U_22
_atom_site_aniso_U_33
_atom_site_aniso_U_23
_atom_site_aniso_U_13
_atom_site_aniso_U_12
C1 0.038(2) 0.047(2) 0.043(3) -0.0002(19) 0.005(2) 0.0007(18)
C2 0.048(3) 0.062(3) 0.046(3) -0.006(2) 0.007(2) -0.003(2)
C3 0.056(3) 0.059(3) 0.064(3) -0.009(3) 0.022(3) -0.005(2)
C4 0.047(3) 0.059(3) 0.082(4) -0.006(3) 0.020(3) -0.005(2)
C5 0.040(3) 0.050(3) 0.066(3) -0.007(2) -0.003(2) -0.001(2)
C6 0.049(3) 0.040(2) 0.053(3) -0.003(2) 0.005(2) 0.006(2)
C7 0.053(3) 0.053(3) 0.041(3) -0.006(2) -0.008(2) 0.005(2)
C8 0.070(4) 0.082(4) 0.032(3) 0.004(2) -0.003(3) 0.007(3)
C9 0.075(4) 0.072(3) 0.036(2) -0.006(2) 0.009(2) 0.001(3)
C10 0.062(3) 0.055(3) 0.047(3) -0.003(2) 0.018(2) 0.009(2)
C11 0.043(3) 0.055(3) 0.045(3) -0.001(2) 0.011(2) 0.000(2)
C12 0.044(3) 0.049(2) 0.042(3) 0.004(2) 0.010(2) 0.002(2)
C13 0.046(2) 0.048(2) 0.039(2) -0.0040(19) 0.006(2) 0.001(2)
C14 0.049(3) 0.055(3) 0.053(3) -0.004(2) 0.007(2) -0.005(2)
C15 0.045(3) 0.078(4) 0.072(4) -0.010(3) 0.001(3) -0.007(3)
C16 0.056(3) 0.080(3) 0.061(4) -0.004(3) -0.011(3) 0.002(3)
C17 0.070(4) 0.063(3) 0.044(3) 0.002(2) -0.006(3) 0.007(3)
C18 0.052(3) 0.053(3) 0.046(3) 0.002(2) 0.009(2) 0.005(2)
C22 0.118(6) 0.082(4) 0.076(5) -0.022(3) 0.042(5) -0.019(4)
C21 0.049(3) 0.049(3) 0.043(3) 0.003(2) 0.004(2) 0.005(2)
Cu1 0.0446(3) 0.0573(3) 0.0315(2) -0.0008(3) 0.00574(18) 0.0011(3)
N1 0.042(2) 0.047(2) 0.039(2) 0.0010(19) 0.0118(19) -0.0005(19)
N2 0.066(3) 0.050(2) 0.037(3) -0.0038(19) 0.011(3) 0.002(2)
N3 0.053(3) 0.059(3) 0.036(2) 0.0009(18) 0.001(2) 0.003(2)
O1 0.091(3) 0.061(2) 0.050(2) 0.0020(15) 0.016(2) -0.0189(19)
O2 0.072(3) 0.067(2) 0.064(2) -0.0072(18) 0.023(2) -0.0139(18)
O3 0.059(2) 0.095(3) 0.059(2) 0.029(2) 0.0124(19) -0.0024(19)
O4 0.039(2) 0.090(3) 0.035(2) -0.0025(16) 0.0048(19) -0.0045(15)
O5 0.079 0.055 0.067 -0.006 0.031 0.008
C19 0.153(8) 0.150(7) 0.154(8) 0.014(7) 0.063(7) 0.038(7)
C20 0.151(10) 0.202(12) 0.161(11) 0.033(8) 0.059(9) -0.002(8)

loop_
_atom_type_symbol
_atom_type_description
_atom_type_scat_dispersion_real
_atom_type_scat_dispersion_imag
_atom_type_scat_source
C C 0.0033 0.0016 'International Tables Vol C Tables 4.2.6.8 and 6.1.1.4'
H H 0.0000 0.0000 'International Tables Vol C Tables 4.2.6.8 and 6.1.1.4'
Cu Cu 0.3201 1.2651 'International Tables Vol C Tables 4.2.6.8 and 6.1.1.4'
N N 0.0061 0.0033 'International Tables Vol C Tables 4.2.6.8 and 6.1.1.4'
O O 0.0106 0.0060 'International Tables Vol C Tables 4.2.6.8 and 6.1.1.4'

loop_
_geom_angle_atom_site_label_1
_geom_angle_atom_site_label_2
_geom_angle_atom_site_label_3
_geom_angle
_geom_angle_site_symmetry_1
_geom_angle_site_symmetry_3
O4 C1 C2 117.8(5) . .
O4 C1 C6 125.4(5) . .
C2 C1 C6 116.8(4) . .
C3 C2 C1 121.9(5) . .
C3 C2 H2 119.1 . .
C1 C2 H2 119.1 . .
C2 C3 C4 120.8(5) . .
C2 C3 H3 119.6 . .
C4 C3 H3 119.6 . .
C5 C4 C3 119.4(5) . .
C5 C4 H4 120.3 . .
C3 C4 H4 120.3 . .
C4 C5 C6 121.4(5) . .
C4 C5 H5 119.3 . .
C6 C5 H5 119.3 . .
C1 C6 C5 119.6(5) . .
C1 C6 C7 122.5(5) . .
C5 C6 C7 117.8(5) . .
N3 C7 C6 125.2(5) . .
N3 C7 H7 117.4 . .
C6 C7 H7 117.4 . .
N3 C8 C9 107.9(4) . .
N3 C8 H8A 110.1 . .
C9 C8 H8A 110.1 . .
N3 C8 H8B 110.1 . .
C9 C8 H8B 110.1 . .
H8A C8 H8B 108.4 . .
N2 C9 C8 107.9(4) . .
N2 C9 H9A 110.1 . .
C8 C9 H9A 110.1 . .
N2 C9 H9B 110.1 . .
C8 C9 H9B 110.1 . .
H9A C9 H9B 108.4 . .
N2 C10 C11 109.2(4) . .
N2 C10 H10A 109.8 . .
C11 C10 H10A 109.8 . .
N2 C10 H10B 109.8 . .
C11 C10 H10B 109.8 . .
H10A C10 H10B 108.3 . .
N1 C11 C10 107.3(4) . .
N1 C11 H11A 110.3 . .
C10 C11 H11A 110.3 . .
N1 C11 H11B 110.3 . .
C10 C11 H11B 110.3 . .
H11A C11 H11B 108.5 . .
N1 C12 C13 129.6(4) . .
N1 C12 H12 115.2 . .
C13 C12 H12 115.2 . .
C14 C13 C18 118.6(4) . .
C14 C13 C12 125.2(4) . .
C18 C13 C12 116.0(4) . .
C15 C14 C13 121.6(5) . .
C15 C14 H14 119.2 . .
C13 C14 H14 119.2 . .
C14 C15 C16 119.3(5) . .
C14 C15 H15 120.4 . .
C16 C15 H15 120.4 . .
C17 C16 C15 121.1(5) . .
C17 C16 H16 119.5 . .
C15 C16 H16 119.5 . .
C16 C17 C18 119.8(5) . .
C16 C17 H17 120.1 . .
C18 C17 H17 120.1 . .
O3 C18 C17 123.0(5) . .
O3 C18 C13 117.3(4) . .
C17 C18 C13 119.6(5) . .
C21 C22 H22A 109.5 . .
C21 C22 H22B 109.5 . .
H22A C22 H22B 109.5 . .
C21 C22 H22C 109.5 . .
H22A C22 H22C 109.5 . .
H22B C22 H22C 109.5 . .
O2 C21 O1 123.1(4) . .
O2 C21 C22 118.9(5) . .
O1 C21 C22 118.0(5) . .
O4 Cu1 N3 93.77(19) . .
O4 Cu1 N1 94.56(17) . .
N3 Cu1 N1 160.47(15) . .
O4 Cu1 N2 172.30(17) . .
N3 Cu1 N2 85.1(2) . .
N1 Cu1 N2 84.3(2) . .
O4 Cu1 O5 95.93(14) . .
N3 Cu1 O5 97.64(18) . .
N1 Cu1 O5 99.03(17) . .
N2 Cu1 O5 91.77(17) . .
C12 N1 C11 124.1(4) . .
C12 N1 Cu1 123.9(3) . .
C11 N1 Cu1 111.9(3) . .
C10 N2 C9 116.1(4) . .
C10 N2 Cu1 107.4(3) . .
C9 N2 Cu1 108.3(4) . .
C10 N2 H2A 108.3 . .
C9 N2 H2A 108.3 . .
Cu1 N2 H2A 108.3 . .
C7 N3 C8 122.0(5) . .
C7 N3 Cu1 126.2(4) . .
C8 N3 Cu1 111.8(4) . .
C18 O3 H3A 109.5 . .
C1 O4 Cu1 126.5(4) . .
C19 O5 Cu1 126.1(5) . .
C19 O5 H5A 106.6 . .
Cu1 O5 H5A 105.6 . .
C20 C19 O5 108.5(11) . .
C20 C19 H19A 110.0 . .
O5 C19 H19A 110.0 . .
C20 C19 H19B 110.0 . .
O5 C19 H19B 110.0 . .
H19A C19 H19B 108.4 . .
C19 C20 H20A 109.5 . .
C19 C20 H20B 109.4 . .
H20A C20 H20B 109.5 . .
C19 C20 H20C 109.5 . .
H20A C20 H20C 109.5 . .
H20B C20 H20C 109.5 . .

loop_
_geom_bond_atom_site_label_1
_geom_bond_atom_site_label_2
_geom_bond_distance
_geom_bond_site_symmetry_2
C1 O4 1.296(7) .
C1 C2 1.412(7) .
C1 C6 1.409(7) .
C2 C3 1.360(7) .
C2 H2 0.9300 .
C3 C4 1.392(8) .
C3 H3 0.9300 .
C4 C5 1.344(8) .
C4 H4 0.9300 .
C5 C6 1.419(7) .
C5 H5 0.9300 .
C6 C7 1.453(7) .
C7 N3 1.271(7) .
C7 H7 0.9300 .
C8 N3 1.472(7) .
C8 C9 1.507(8) .
C8 H8A 0.9700 .
C8 H8B 0.9700 .
C9 N2 1.482(7) .
C9 H9A 0.9700 .
C9 H9B 0.9700 .
C10 N2 1.458(7) .
C10 C11 1.517(7) .
C10 H10A 0.9700 .
C10 H10B 0.9700 .
C11 N1 1.475(6) .
C11 H11A 0.9700 .
C11 H11B 0.9700 .
C12 N1 1.279(6) .
C12 C13 1.458(6) .
C12 H12 0.9300 .
C13 C14 1.379(7) .
C13 C18 1.406(6) .
C14 C15 1.372(7) .
C14 H14 0.9300 .
C15 C16 1.373(9) .
C15 H15 0.9300 .
C16 C17 1.373(9) .
C16 H16 0.9300 .
C17 C18 1.389(8) .
C17 H17 0.9300 .
C18 O3 1.336(6) .
C22 C21 1.502(8) .
C22 H22A 0.9600 .
C22 H22B 0.9600 .
C22 H22C 0.9600 .
C21 O2 1.232(6) .
C21 O1 1.260(6) .
Cu1 O4 1.905(4) .
Cu1 N3 1.935(5) .
Cu1 N1 1.990(4) .
Cu1 N2 2.010(5) .
Cu1 O5 2.323(3) .
N2 H2A 0.9800 .
O3 H3A 0.8200 .
O5 C19 1.440(8) .
O5 H5A 0.8500 .
C19 C20 1.389(10) .
C19 H19A 0.9700 .
C19 H19B 0.9700 .
C20 H20A 0.9600 .
C20 H20B 0.9600 .
C20 H20C 0.9600 .

loop_
_geom_hbond_atom_site_label_D
_geom_hbond_atom_site_label_H
_geom_hbond_atom_site_label_A
_geom_hbond_distance_DH
_geom_hbond_distance_HA
_geom_hbond_distance_DA
_geom_hbond_angle_DHA
_geom_hbond_site_symmetry_A
_geom_hbond_publ_flag
O5 H5A O2 0.85 2.01 2.673(5) 134.2 2_565 yes
O3 H3A O1 0.82 1.79 2.576(5) 160.2 1_546 yes
C12 H12 O4 0.93 2.38 2.976(6) 121.8 . yes
C10 H10B O2 0.97 2.60 3.434(7) 144.6 2 yes
C9 H9A O2 0.97 2.48 3.371(7) 153.1 2 yes

loop_
_geom_torsion_atom_site_label_1
_geom_torsion_atom_site_label_2
_geom_torsion_atom_site_label_3
_geom_torsion_atom_site_label_4
_geom_torsion
_geom_torsion_site_symmetry_1
_geom_torsion_site_symmetry_2
_geom_torsion_site_symmetry_3
_geom_torsion_site_symmetry_4
O4 C1 C2 C3 179.1(5) . . . .
C6 C1 C2 C3 0.0(7) . . . .
C1 C2 C3 C4 -0.2(8) . . . .
C2 C3 C4 C5 0.3(8) . . . .
C3 C4 C5 C6 -0.2(8) . . . .
O4 C1 C6 C5 -178.9(4) . . . .
C2 C1 C6 C5 0.1(6) . . . .
O4 C1 C6 C7 2.3(7) . . . .
C2 C1 C6 C7 -178.7(5) . . . .
C4 C5 C6 C1 0.0(7) . . . .
C4 C5 C6 C7 178.8(5) . . . .
C1 C6 C7 N3 0.3(8) . . . .
C5 C6 C7 N3 -178.5(5) . . . .
N3 C8 C9 N2 -47.5(6) . . . .
N2 C10 C11 N1 47.8(5) . . . .
N1 C12 C13 C14 35.5(8) . . . .
N1 C12 C13 C18 -148.8(5) . . . .
C18 C13 C14 C15 0.0(7) . . . .
C12 C13 C14 C15 175.7(5) . . . .
C13 C14 C15 C16 1.3(8) . . . .
C14 C15 C16 C17 -2.2(9) . . . .
C15 C16 C17 C18 1.6(9) . . . .
C16 C17 C18 O3 177.8(5) . . . .
C16 C17 C18 C13 -0.2(8) . . . .
C14 C13 C18 O3 -178.7(4) . . . .
C12 C13 C18 O3 5.3(6) . . . .
C14 C13 C18 C17 -0.6(7) . . . .
C12 C13 C18 C17 -176.6(4) . . . .
C13 C12 N1 C11 5.3(8) . . . .
C13 C12 N1 Cu1 -178.8(4) . . . .
C10 C11 N1 C12 147.8(5) . . . .
C10 C11 N1 Cu1 -28.6(5) . . . .
C11 C10 N2 C9 -165.3(4) . . . .
C11 C10 N2 Cu1 -43.9(5) . . . .
C8 C9 N2 C10 158.8(5) . . . .
C8 C9 N2 Cu1 37.9(5) . . . .
C6 C7 N3 C8 -179.2(4) . . . .
C6 C7 N3 Cu1 2.0(8) . . . .
C9 C8 N3 C7 -143.9(5) . . . .
C9 C8 N3 Cu1 35.1(5) . . . .
C2 C1 O4 Cu1 173.9(3) . . . .
C6 C1 O4 Cu1 -7.1(7) . . . .
Cu1 O5 C19 C20 -87.6(11) . . . .
